data_7714863
loop_
_publ_author_name
'Ishii, Reon'
'Sunada, Yusuke'

_publ_section_title
;
 Planar three-coordinate iron(II) complexes supported by sterically
 demanding
 -Si(SiMe<sub>3</sub>)<sub>2</sub>(SiMe<sub>2</sub><sup><i>t</i></sup>Bu)
 ligands.
;
_journal_issue 4
_journal_name_full 'Dalton transactions (Cambridge, England : 2003)'
_journal_page_first 1421
_journal_page_last 1424
_journal_paper_doi 10.1039/d3dt04130a
_journal_volume 53
_journal_year 2024
_chemical_formula_moiety 'C28 H74 Fe O Si8'
_chemical_formula_sum 'C28 H74 Fe O Si8'
_chemical_formula_weight 707.42
_space_group_crystal_system monoclinic
_space_group_IT_number 14
_space_group_name_Hall '-P 2yn'
_space_group_name_H-M_alt 'P 1 21/n 1'
_atom_sites_solution_hydrogens geom
_atom_sites_solution_primary direct
_atom_sites_solution_secondary difmap
_audit_update_record
;
2023-10-11 deposited with the CCDC.	2023-12-26 downloaded from the CCDC.
;
_cell_angle_alpha 90.0000
_cell_angle_beta 99.1085(19)
_cell_angle_gamma 90.0000
_cell_formula_units_Z 4
_cell_length_a 10.5191(2)
_cell_length_b 22.8961(4)
_cell_length_c 18.6336(3)
_cell_measurement_reflns_used 29853
_cell_measurement_temperature 133
_cell_measurement_theta_max 31.34
_cell_measurement_theta_min 2.09
_cell_volume 4431.24(14)
_computing_cell_refinement 'CrysAlisPro 1.171.41.93a (Rigaku OD, 2020)'
_computing_data_collection 'CrysAlisPro 1.171.41.93a (Rigaku OD, 2020)'
_computing_data_reduction 'CrysAlisPro 1.171.41.93a (Rigaku OD, 2020)'
_computing_molecular_graphics 'CrystalStructure 4.2.5'
_computing_publication_material 'CrystalStructure 4.2.5 (Rigaku, 2017)'
_computing_structure_refinement 'SHELXL Version 2017/1 (Sheldrick, 2008)'
_computing_structure_solution 'SHELXT Version 2014/5 (Sheldrick, 2014)'
_diffrn_ambient_temperature 133
_diffrn_detector_area_resol_mean 28.626
_diffrn_measured_fraction_theta_full 0.989
_diffrn_measured_fraction_theta_max 0.898
_diffrn_measurement_device_type 'Rigaku Saturn724'
_diffrn_measurement_method \w
_diffrn_radiation_type 'Mo K\a'
_diffrn_radiation_wavelength 0.71075
_diffrn_reflns_av_R_equivalents 0.0179
_diffrn_reflns_Laue_measured_fraction_full 0.989
_diffrn_reflns_Laue_measured_fraction_max 0.898
_diffrn_reflns_limit_h_max 15
_diffrn_reflns_limit_h_min -12
_diffrn_reflns_limit_k_max 31
_diffrn_reflns_limit_k_min -26
_diffrn_reflns_limit_l_max 26
_diffrn_reflns_limit_l_min -25
_diffrn_reflns_number 40566
_diffrn_reflns_point_group_measured_fraction_full 0.989
_diffrn_reflns_point_group_measured_fraction_max 0.898
_diffrn_reflns_theta_full 25.242
_diffrn_reflns_theta_max 31.182
_diffrn_reflns_theta_min 2.095
_diffrn_standards_number 0
_exptl_absorpt_coefficient_mu 0.574
_exptl_absorpt_correction_T_max 0.891
_exptl_absorpt_correction_T_min 0.717
_exptl_absorpt_correction_type multi-scan
_exptl_absorpt_process_details
;
CrysAlisPro 1.171.41.93a (Rigaku Oxford Diffraction, 2020)
Empirical absorption correction using spherical harmonics,
implemented in SCALE3 ABSPACK scaling algorithm.
;
_exptl_crystal_colour green
_exptl_crystal_density_diffrn 1.060
_exptl_crystal_density_method 'not measured'
_exptl_crystal_description platelet
_exptl_crystal_F_000 1552.00
_exptl_crystal_size_max 0.200
_exptl_crystal_size_mid 0.200
_exptl_crystal_size_min 0.200
_refine_diff_density_max 1.10
_refine_diff_density_min -0.36
_refine_ls_extinction_method none
_refine_ls_goodness_of_fit_ref 1.036
_refine_ls_hydrogen_treatment constr
_refine_ls_number_parameters 365
_refine_ls_number_reflns 12894
_refine_ls_number_restraints 0
_refine_ls_R_factor_all 0.0341
_refine_ls_R_factor_gt 0.0295
_refine_ls_shift/su_max 0.002
_refine_ls_structure_factor_coef Fsqd
_refine_ls_weighting_details 'w = 1/[\s^2^(Fo^2^)+(0.0408P)^2^+1.2983P] where P=(Fo^2^+2Fc^2^)/3'
_refine_ls_weighting_scheme calc
_refine_ls_wR_factor_gt 0.0770
_refine_ls_wR_factor_ref 0.0795
_reflns_Friedel_coverage 0.000
_reflns_number_gt 11537
_reflns_number_total 12894
_reflns_threshold_expression F^2^>2.0\s(F^2^)
_cod_data_source_file d3dt04130a2.cif
_cod_data_source_block Fe[Si(TMS)2(SiMe2tBu)]2(THF)
_cod_depositor_comments 'Adding full bibliography for 7714863--7714864.cif.'
_cod_database_code 7714863

loop_
_space_group_symop_id
_space_group_symop_operation_xyz
1 +X,+Y,+Z
2 1/2-X,1/2+Y,1/2-Z
3 -X,-Y,-Z
4 -1/2+X,-1/2-Y,-1/2+Z

loop_
_atom_site_label
_atom_site_type_symbol
_atom_site_fract_x
_atom_site_fract_y
_atom_site_fract_z
_atom_site_U_iso_or_equiv
_atom_site_adp_type
_atom_site_occupancy
_atom_site_site_symmetry_order
_atom_site_calc_flag
_atom_site_refinement_flags_posn
_atom_site_refinement_flags_adp
_atom_site_refinement_flags_occupancy
_atom_site_disorder_assembly
_atom_site_disorder_group
Fe1 Fe 0.59360(2) 0.27549(2) 0.40843(2) 0.01973(4) Uani 1 1 d . . . . .
Si1 Si 0.54837(3) 0.17119(2) 0.37637(2) 0.01985(6) Uani 1 1 d . . . . .
Si2 Si 0.33693(3) 0.15384(2) 0.39753(2) 0.02504(7) Uani 1 1 d . . . . .
Si3 Si 0.67431(3) 0.10267(2) 0.45125(2) 0.02505(7) Uani 1 1 d . . . . .
Si4 Si 0.53657(3) 0.14148(2) 0.25446(2) 0.02558(7) Uani 1 1 d . . . . .
Si5 Si 0.67865(3) 0.36394(2) 0.35616(2) 0.02129(6) Uani 1 1 d . . . . .
Si6 Si 0.82999(4) 0.41215(2) 0.44152(2) 0.03375(8) Uani 1 1 d . . . . .
Si7 Si 0.52235(3) 0.43443(2) 0.31452(2) 0.02764(7) Uani 1 1 d . . . . .
Si8 Si 0.79659(3) 0.34043(2) 0.26379(2) 0.03162(8) Uani 1 1 d . . . . .
O1 O 0.55045(9) 0.29535(4) 0.50884(4) 0.03078(18) Uani 1 1 d . . . . .
C1 C 0.30423(15) 0.18984(8) 0.48284(9) 0.0468(4) Uani 1 1 d . . . . .
H1A H 0.217875 0.181156 0.490072 0.056 Uiso 1 1 calc R U . . .
H1B H 0.314199 0.231338 0.478851 0.056 Uiso 1 1 calc R U . . .
H1C H 0.363832 0.175520 0.523394 0.056 Uiso 1 1 calc R U . . .
C2 C 0.29582(14) 0.07473(6) 0.40602(8) 0.0385(3) Uani 1 1 d . . . . .
H2A H 0.207785 0.071212 0.413239 0.046 Uiso 1 1 calc R U . . .
H2B H 0.351152 0.057987 0.446736 0.046 Uiso 1 1 calc R U . . .
H2C H 0.307469 0.054474 0.362417 0.046 Uiso 1 1 calc R U . . .
C3 C 0.21840(13) 0.18479(7) 0.32159(9) 0.0440(3) Uani 1 1 d . . . . .
H3A H 0.240042 0.224734 0.313508 0.053 Uiso 1 1 calc R U . . .
H3B H 0.133443 0.182948 0.334168 0.053 Uiso 1 1 calc R U . . .
H3C H 0.220891 0.162587 0.278138 0.053 Uiso 1 1 calc R U . . .
C4 C 0.61565(14) 0.09389(6) 0.54098(7) 0.0358(3) Uani 1 1 d . . . . .
H4A H 0.655561 0.060248 0.565775 0.043 Uiso 1 1 calc R U . . .
H4B H 0.523886 0.088890 0.532737 0.043 Uiso 1 1 calc R U . . .
H4C H 0.637603 0.128054 0.570186 0.043 Uiso 1 1 calc R U . . .
C5 C 0.66358(15) 0.02840(5) 0.40802(8) 0.0386(3) Uani 1 1 d . . . . .
H5A H 0.714268 0.001207 0.439745 0.046 Uiso 1 1 calc R U . . .
H5B H 0.695557 0.030224 0.362587 0.046 Uiso 1 1 calc R U . . .
H5C H 0.575440 0.015788 0.399609 0.046 Uiso 1 1 calc R U . . .
C6 C 0.85235(12) 0.12311(6) 0.47168(7) 0.0326(3) Uani 1 1 d . . . . .
C7 C 0.92470(15) 0.07752(7) 0.52306(9) 0.0484(4) Uani 1 1 d . . . . .
H7A H 1.014458 0.087420 0.532821 0.058 Uiso 1 1 calc R U . . .
H7B H 0.914593 0.039676 0.500708 0.058 Uiso 1 1 calc R U . . .
H7C H 0.890307 0.076942 0.567806 0.058 Uiso 1 1 calc R U . . .
C8 C 0.90966(15) 0.12403(9) 0.40192(9) 0.0516(4) Uani 1 1 d . . . . .
H8A H 0.865389 0.152485 0.369291 0.062 Uiso 1 1 calc R U . . .
H8B H 0.900580 0.086158 0.379581 0.062 Uiso 1 1 calc R U . . .
H8C H 0.999287 0.134013 0.412760 0.062 Uiso 1 1 calc R U . . .
C9 C 0.87187(13) 0.18266(6) 0.50836(9) 0.0429(3) Uani 1 1 d . . . . .
H9A H 0.827294 0.211898 0.477060 0.051 Uiso 1 1 calc R U . . .
H9B H 0.962089 0.191701 0.517688 0.051 Uiso 1 1 calc R U . . .
H9C H 0.838509 0.181869 0.553412 0.051 Uiso 1 1 calc R U . . .
C10 C 0.45079(15) 0.07002(6) 0.23714(7) 0.0393(3) Uani 1 1 d . . . . .
H10A H 0.363763 0.074044 0.245998 0.047 Uiso 1 1 calc R U . . .
H10B H 0.494161 0.040819 0.268984 0.047 Uiso 1 1 calc R U . . .
H10C H 0.450451 0.058554 0.187556 0.047 Uiso 1 1 calc R U . . .
C11 C 0.69586(14) 0.13312(7) 0.22302(8) 0.0425(3) Uani 1 1 d . . . . .
H11A H 0.744870 0.103226 0.251035 0.051 Uiso 1 1 calc R U . . .
H11B H 0.741960 0.169419 0.229327 0.051 Uiso 1 1 calc R U . . .
H11C H 0.682502 0.122431 0.172573 0.051 Uiso 1 1 calc R U . . .
C12 C 0.44058(15) 0.19373(6) 0.18960(7) 0.0396(3) Uani 1 1 d . . . . .
H12A H 0.354851 0.196734 0.200831 0.048 Uiso 1 1 calc R U . . .
H12B H 0.436999 0.179695 0.140770 0.048 Uiso 1 1 calc R U . . .
H12C H 0.480820 0.231469 0.194025 0.048 Uiso 1 1 calc R U . . .
C13 C 0.98137(15) 0.36878(9) 0.46542(10) 0.0554(4) Uani 1 1 d . . . . .
H13A H 1.024494 0.366237 0.423813 0.066 Uiso 1 1 calc R U . . .
H13B H 0.960658 0.330218 0.480183 0.066 Uiso 1 1 calc R U . . .
H13C H 1.036692 0.387612 0.504540 0.066 Uiso 1 1 calc R U . . .
C14 C 0.8746(2) 0.48547(8) 0.40792(10) 0.0613(5) Uani 1 1 d . . . . .
H14A H 0.935659 0.504052 0.444606 0.074 Uiso 1 1 calc R U . . .
H14B H 0.798881 0.509305 0.397400 0.074 Uiso 1 1 calc R U . . .
H14C H 0.912135 0.480541 0.364583 0.074 Uiso 1 1 calc R U . . .
C15 C 0.76885(17) 0.42505(7) 0.52907(8) 0.0473(4) Uani 1 1 d . . . . .
H15A H 0.830404 0.447848 0.560887 0.057 Uiso 1 1 calc R U . . .
H15B H 0.756267 0.388247 0.551604 0.057 Uiso 1 1 calc R U . . .
H15C H 0.688493 0.445687 0.519674 0.057 Uiso 1 1 calc R U . . .
C16 C 0.57061(16) 0.47867(7) 0.23844(9) 0.0450(3) Uani 1 1 d . . . . .
H16A H 0.654870 0.494762 0.253539 0.054 Uiso 1 1 calc R U . . .
H16B H 0.509946 0.509789 0.226043 0.054 Uiso 1 1 calc R U . . .
H16C H 0.571704 0.454085 0.196802 0.054 Uiso 1 1 calc R U . . .
C17 C 0.49990(19) 0.48801(7) 0.38803(9) 0.0536(4) Uani 1 1 d . . . . .
H17A H 0.477084 0.467352 0.428985 0.064 Uiso 1 1 calc R U . . .
H17B H 0.432517 0.514963 0.369880 0.064 Uiso 1 1 calc R U . . .
H17C H 0.578630 0.509068 0.402750 0.064 Uiso 1 1 calc R U . . .
C18 C 0.35813(12) 0.40041(6) 0.28157(7) 0.0331(3) Uani 1 1 d . . . . .
C19 C 0.26703(16) 0.44687(8) 0.24373(11) 0.0549(4) Uani 1 1 d . . . . .
H19A H 0.260999 0.478659 0.276623 0.066 Uiso 1 1 calc R U . . .
H19B H 0.183267 0.430128 0.229121 0.066 Uiso 1 1 calc R U . . .
H19C H 0.299582 0.461035 0.201671 0.066 Uiso 1 1 calc R U . . .
C20 C 0.30024(15) 0.37483(8) 0.34499(10) 0.0516(4) Uani 1 1 d . . . . .
H20A H 0.355811 0.344786 0.368161 0.062 Uiso 1 1 calc R U . . .
H20B H 0.217155 0.358534 0.327145 0.062 Uiso 1 1 calc R U . . .
H20C H 0.291390 0.405126 0.379478 0.062 Uiso 1 1 calc R U . . .
C21 C 0.36975(14) 0.35134(7) 0.22810(9) 0.0445(3) Uani 1 1 d . . . . .
H21A H 0.424038 0.321122 0.251926 0.053 Uiso 1 1 calc R U . . .
H21B H 0.406629 0.366263 0.187862 0.053 Uiso 1 1 calc R U . . .
H21C H 0.285908 0.335623 0.210728 0.053 Uiso 1 1 calc R U . . .
C22 C 0.90238(18) 0.40066(10) 0.23990(11) 0.0626(5) Uani 1 1 d . . . . .
H22A H 0.850955 0.434535 0.225329 0.075 Uiso 1 1 calc R U . . .
H22B H 0.945200 0.388331 0.200658 0.075 Uiso 1 1 calc R U . . .
H22C H 0.965318 0.410028 0.281459 0.075 Uiso 1 1 calc R U . . .
C23 C 0.69487(16) 0.31820(9) 0.17701(8) 0.0533(4) Uani 1 1 d . . . . .
H23A H 0.643474 0.350764 0.157157 0.064 Uiso 1 1 calc R U . . .
H23B H 0.639584 0.286606 0.186109 0.064 Uiso 1 1 calc R U . . .
H23C H 0.749139 0.305787 0.143046 0.064 Uiso 1 1 calc R U . . .
C24 C 0.90422(19) 0.27796(9) 0.29683(10) 0.0593(5) Uani 1 1 d . . . . .
H24A H 0.958212 0.268857 0.261361 0.071 Uiso 1 1 calc R U . . .
H24B H 0.852871 0.244493 0.304236 0.071 Uiso 1 1 calc R U . . .
H24C H 0.956911 0.288412 0.341868 0.071 Uiso 1 1 calc R U . . .
C25 C 0.47178(18) 0.34250(7) 0.52922(8) 0.0471(4) Uani 1 1 d . . . . .
H25A H 0.381015 0.335049 0.512970 0.056 Uiso 1 1 calc R U . . .
H25B H 0.494902 0.379461 0.509353 0.056 Uiso 1 1 calc R U . . .
C26 C 0.5040(2) 0.34214(9) 0.61306(10) 0.0657(6) Uani 1 1 d . . . . .
H26A H 0.578869 0.366125 0.629794 0.079 Uiso 1 1 calc R U . . .
H26B H 0.431909 0.356236 0.634784 0.079 Uiso 1 1 calc R U . . .
C27 C 0.5303(2) 0.28049(9) 0.63066(9) 0.0586(5) Uani 1 1 d . . . . .
H27A H 0.451095 0.258360 0.628497 0.070 Uiso 1 1 calc R U . . .
H27B H 0.581200 0.276037 0.678498 0.070 Uiso 1 1 calc R U . . .
C28 C 0.60350(16) 0.26218(7) 0.57278(7) 0.0422(3) Uani 1 1 d . . . . .
H28A H 0.694378 0.270678 0.586790 0.051 Uiso 1 1 calc R U . . .
H28B H 0.593331 0.220615 0.563543 0.051 Uiso 1 1 calc R U . . .

loop_
_atom_site_aniso_label
_atom_site_aniso_U_11
_atom_site_aniso_U_22
_atom_site_aniso_U_33
_atom_site_aniso_U_23
_atom_site_aniso_U_13
_atom_site_aniso_U_12
Fe1 0.02421(8) 0.01728(7) 0.01851(7) -0.00056(5) 0.00588(5) -0.00199(5)
Si1 0.02070(13) 0.01743(13) 0.02144(13) -0.00131(10) 0.00338(10) -0.00082(10)
Si2 0.02175(14) 0.02505(15) 0.02866(15) 0.00013(11) 0.00506(11) -0.00302(11)
Si3 0.02671(15) 0.02059(14) 0.02724(15) 0.00206(11) 0.00242(12) 0.00170(11)
Si4 0.03062(16) 0.02297(14) 0.02319(14) -0.00434(11) 0.00436(12) -0.00045(12)
Si5 0.02257(14) 0.01959(13) 0.02178(13) 0.00231(10) 0.00376(10) -0.00245(10)
Si6 0.03626(18) 0.03556(18) 0.02728(16) 0.00279(13) -0.00156(13) -0.01450(14)
Si7 0.03405(17) 0.01910(14) 0.02955(15) 0.00301(11) 0.00435(13) 0.00322(12)
Si8 0.02514(15) 0.04305(19) 0.02836(16) 0.00471(14) 0.00943(12) 0.00200(14)
O1 0.0465(5) 0.0263(4) 0.0220(4) -0.0016(3) 0.0127(4) 0.0003(4)
C1 0.0359(7) 0.0577(9) 0.0517(9) -0.0195(7) 0.0220(6) -0.0131(7)
C2 0.0362(7) 0.0315(6) 0.0479(8) 0.0035(5) 0.0075(6) -0.0105(5)
C3 0.0264(6) 0.0540(9) 0.0511(8) 0.0172(7) 0.0046(6) 0.0053(6)
C4 0.0408(7) 0.0355(6) 0.0309(6) 0.0089(5) 0.0049(5) -0.0014(5)
C5 0.0493(8) 0.0218(6) 0.0428(7) 0.0004(5) 0.0016(6) 0.0047(5)
C6 0.0248(5) 0.0357(6) 0.0356(6) 0.0021(5) -0.0002(5) 0.0063(5)
C7 0.0386(7) 0.0481(8) 0.0535(9) 0.0046(7) -0.0082(6) 0.0156(6)
C8 0.0292(7) 0.0771(12) 0.0495(9) 0.0015(8) 0.0093(6) -0.0005(7)
C9 0.0283(6) 0.0388(7) 0.0572(9) -0.0016(6) -0.0067(6) -0.0012(5)
C10 0.0538(8) 0.0292(6) 0.0333(6) -0.0086(5) 0.0018(6) -0.0082(6)
C11 0.0408(7) 0.0525(8) 0.0366(7) -0.0124(6) 0.0136(6) 0.0027(6)
C12 0.0503(8) 0.0376(7) 0.0300(6) 0.0027(5) 0.0034(6) 0.0051(6)
C13 0.0348(7) 0.0760(12) 0.0507(9) -0.0024(8) -0.0078(7) -0.0067(8)
C14 0.0796(12) 0.0514(10) 0.0473(9) 0.0067(7) -0.0075(8) -0.0408(9)
C15 0.0573(9) 0.0518(9) 0.0303(6) -0.0057(6) -0.0001(6) -0.0116(7)
C16 0.0489(8) 0.0358(7) 0.0491(8) 0.0200(6) 0.0036(7) -0.0041(6)
C17 0.0773(12) 0.0309(7) 0.0509(9) -0.0102(6) 0.0051(8) 0.0172(7)
C18 0.0257(5) 0.0338(6) 0.0398(6) 0.0077(5) 0.0049(5) 0.0074(5)
C19 0.0389(8) 0.0526(9) 0.0699(11) 0.0157(8) -0.0010(7) 0.0173(7)
C20 0.0355(7) 0.0651(11) 0.0574(10) 0.0150(8) 0.0168(7) 0.0032(7)
C21 0.0345(7) 0.0460(8) 0.0498(8) -0.0060(6) -0.0036(6) -0.0030(6)
C22 0.0447(9) 0.0874(14) 0.0607(11) 0.0175(10) 0.0237(8) -0.0186(9)
C23 0.0418(8) 0.0873(13) 0.0321(7) -0.0125(7) 0.0095(6) 0.0050(8)
C24 0.0600(11) 0.0690(12) 0.0498(9) -0.0037(8) 0.0118(8) 0.0319(9)
C25 0.0679(10) 0.0357(7) 0.0432(8) -0.0035(6) 0.0258(7) 0.0109(7)
C26 0.0946(15) 0.0676(12) 0.0436(9) -0.0237(8) 0.0378(10) -0.0125(10)
C27 0.0746(12) 0.0737(12) 0.0296(7) -0.0031(7) 0.0151(7) -0.0232(10)
C28 0.0551(9) 0.0444(8) 0.0259(6) 0.0039(5) 0.0023(6) -0.0042(7)

loop_
_atom_type_symbol
_atom_type_description
_atom_type_scat_dispersion_real
_atom_type_scat_dispersion_imag
_atom_type_scat_source
C C 0.0033 0.0016
;
International Tables for Crystallography
(Vol. C, Tables 4.2.6.8 and 6.1.1.4)
;
H H 0.0000 0.0000
;
International Tables for Crystallography
(Vol. C, Table 6.1.1.4)
;
Fe Fe 0.3463 0.8444
;
International Tables for Crystallography
(Vol. C, Tables 4.2.6.8 and 6.1.1.4)
;
Si Si 0.0817 0.0704
;
International Tables for Crystallography
(Vol. C, Tables 4.2.6.8 and 6.1.1.4)
;
O O 0.0106 0.0060
;
International Tables for Crystallography
(Vol. C, Tables 4.2.6.8 and 6.1.1.4)
;

loop_
_geom_angle_atom_site_label_1
_geom_angle_atom_site_label_2
_geom_angle_atom_site_label_3
_geom_angle
_geom_angle_site_symmetry_1
_geom_angle_site_symmetry_3
_geom_angle_publ_flag
O1 Fe1 Si5 108.93(3) . . ?
O1 Fe1 Si1 111.79(3) . . ?
Si5 Fe1 Si1 139.269(11) . . ?
Si2 Si1 Si4 101.881(16) . . ?
Si2 Si1 Si3 104.210(16) . . ?
Si4 Si1 Si3 108.476(16) . . ?
Si2 Si1 Fe1 105.756(14) . . ?
Si4 Si1 Fe1 119.165(14) . . ?
Si3 Si1 Fe1 115.311(14) . . ?
C1 Si2 C3 106.60(8) . . ?
C1 Si2 C2 106.16(7) . . ?
C3 Si2 C2 107.15(7) . . ?
C1 Si2 Si1 111.95(5) . . ?
C3 Si2 Si1 110.10(5) . . ?
C2 Si2 Si1 114.46(5) . . ?
C5 Si3 C4 106.18(7) . . ?
C5 Si3 C6 107.34(6) . . ?
C4 Si3 C6 107.35(6) . . ?
C5 Si3 Si1 110.99(5) . . ?
C4 Si3 Si1 111.32(5) . . ?
C6 Si3 Si1 113.31(4) . . ?
C11 Si4 C10 106.73(7) . . ?
C11 Si4 C12 106.30(7) . . ?
C10 Si4 C12 104.51(7) . . ?
C11 Si4 Si1 114.74(5) . . ?
C10 Si4 Si1 111.66(5) . . ?
C12 Si4 Si1 112.19(5) . . ?
Si8 Si5 Si6 103.041(18) . . ?
Si8 Si5 Si7 109.908(17) . . ?
Si6 Si5 Si7 105.417(17) . . ?
Si8 Si5 Fe1 111.613(15) . . ?
Si6 Si5 Fe1 111.576(15) . . ?
Si7 Si5 Fe1 114.511(15) . . ?
C15 Si6 C13 105.89(8) . . ?
C15 Si6 C14 106.77(9) . . ?
C13 Si6 C14 107.81(10) . . ?
C15 Si6 Si5 112.12(5) . . ?
C13 Si6 Si5 111.92(6) . . ?
C14 Si6 Si5 111.97(5) . . ?
C16 Si7 C17 106.15(8) . . ?
C16 Si7 C18 108.48(7) . . ?
C17 Si7 C18 106.81(8) . . ?
C16 Si7 Si5 111.22(5) . . ?
C17 Si7 Si5 111.71(6) . . ?
C18 Si7 Si5 112.17(4) . . ?
C23 Si8 C24 108.17(9) . . ?
C23 Si8 C22 106.06(9) . . ?
C24 Si8 C22 106.91(10) . . ?
C23 Si8 Si5 113.77(5) . . ?
C24 Si8 Si5 107.36(6) . . ?
C22 Si8 Si5 114.25(7) . . ?
C25 O1 C28 109.70(10) . . ?
C25 O1 Fe1 128.68(8) . . ?
C28 O1 Fe1 121.58(8) . . ?
Si2 C1 H1A 109.5 . . ?
Si2 C1 H1B 109.5 . . ?
H1A C1 H1B 109.5 . . ?
Si2 C1 H1C 109.5 . . ?
H1A C1 H1C 109.5 . . ?
H1B C1 H1C 109.5 . . ?
Si2 C2 H2A 109.5 . . ?
Si2 C2 H2B 109.5 . . ?
H2A C2 H2B 109.5 . . ?
Si2 C2 H2C 109.5 . . ?
H2A C2 H2C 109.5 . . ?
H2B C2 H2C 109.5 . . ?
Si2 C3 H3A 109.5 . . ?
Si2 C3 H3B 109.5 . . ?
H3A C3 H3B 109.5 . . ?
Si2 C3 H3C 109.5 . . ?
H3A C3 H3C 109.5 . . ?
H3B C3 H3C 109.5 . . ?
Si3 C4 H4A 109.5 . . ?
Si3 C4 H4B 109.5 . . ?
H4A C4 H4B 109.5 . . ?
Si3 C4 H4C 109.5 . . ?
H4A C4 H4C 109.5 . . ?
H4B C4 H4C 109.5 . . ?
Si3 C5 H5A 109.5 . . ?
Si3 C5 H5B 109.5 . . ?
H5A C5 H5B 109.5 . . ?
Si3 C5 H5C 109.5 . . ?
H5A C5 H5C 109.5 . . ?
H5B C5 H5C 109.5 . . ?
C8 C6 C9 109.15(13) . . ?
C8 C6 C7 108.59(12) . . ?
C9 C6 C7 108.09(12) . . ?
C8 C6 Si3 110.05(9) . . ?
C9 C6 Si3 111.53(9) . . ?
C7 C6 Si3 109.37(10) . . ?
C6 C7 H7A 109.5 . . ?
C6 C7 H7B 109.5 . . ?
H7A C7 H7B 109.5 . . ?
C6 C7 H7C 109.5 . . ?
H7A C7 H7C 109.5 . . ?
H7B C7 H7C 109.5 . . ?
C6 C8 H8A 109.5 . . ?
C6 C8 H8B 109.5 . . ?
H8A C8 H8B 109.5 . . ?
C6 C8 H8C 109.5 . . ?
H8A C8 H8C 109.5 . . ?
H8B C8 H8C 109.5 . . ?
C6 C9 H9A 109.5 . . ?
C6 C9 H9B 109.5 . . ?
H9A C9 H9B 109.5 . . ?
C6 C9 H9C 109.5 . . ?
H9A C9 H9C 109.5 . . ?
H9B C9 H9C 109.5 . . ?
Si4 C10 H10A 109.5 . . ?
Si4 C10 H10B 109.5 . . ?
H10A C10 H10B 109.5 . . ?
Si4 C10 H10C 109.5 . . ?
H10A C10 H10C 109.5 . . ?
H10B C10 H10C 109.5 . . ?
Si4 C11 H11A 109.5 . . ?
Si4 C11 H11B 109.5 . . ?
H11A C11 H11B 109.5 . . ?
Si4 C11 H11C 109.5 . . ?
H11A C11 H11C 109.5 . . ?
H11B C11 H11C 109.5 . . ?
Si4 C12 H12A 109.5 . . ?
Si4 C12 H12B 109.5 . . ?
H12A C12 H12B 109.5 . . ?
Si4 C12 H12C 109.5 . . ?
H12A C12 H12C 109.5 . . ?
H12B C12 H12C 109.5 . . ?
Si6 C13 H13A 109.5 . . ?
Si6 C13 H13B 109.5 . . ?
H13A C13 H13B 109.5 . . ?
Si6 C13 H13C 109.5 . . ?
H13A C13 H13C 109.5 . . ?
H13B C13 H13C 109.5 . . ?
Si6 C14 H14A 109.5 . . ?
Si6 C14 H14B 109.5 . . ?
H14A C14 H14B 109.5 . . ?
Si6 C14 H14C 109.5 . . ?
H14A C14 H14C 109.5 . . ?
H14B C14 H14C 109.5 . . ?
Si6 C15 H15A 109.5 . . ?
Si6 C15 H15B 109.5 . . ?
H15A C15 H15B 109.5 . . ?
Si6 C15 H15C 109.5 . . ?
H15A C15 H15C 109.5 . . ?
H15B C15 H15C 109.5 . . ?
Si7 C16 H16A 109.5 . . ?
Si7 C16 H16B 109.5 . . ?
H16A C16 H16B 109.5 . . ?
Si7 C16 H16C 109.5 . . ?
H16A C16 H16C 109.5 . . ?
H16B C16 H16C 109.5 . . ?
Si7 C17 H17A 109.5 . . ?
Si7 C17 H17B 109.5 . . ?
H17A C17 H17B 109.5 . . ?
Si7 C17 H17C 109.5 . . ?
H17A C17 H17C 109.5 . . ?
H17B C17 H17C 109.5 . . ?
C21 C18 C19 108.78(13) . . ?
C21 C18 C20 107.87(13) . . ?
C19 C18 C20 109.02(12) . . ?
C21 C18 Si7 110.53(9) . . ?
C19 C18 Si7 109.54(10) . . ?
C20 C18 Si7 111.05(10) . . ?
C18 C19 H19A 109.5 . . ?
C18 C19 H19B 109.5 . . ?
H19A C19 H19B 109.5 . . ?
C18 C19 H19C 109.5 . . ?
H19A C19 H19C 109.5 . . ?
H19B C19 H19C 109.5 . . ?
C18 C20 H20A 109.5 . . ?
C18 C20 H20B 109.5 . . ?
H20A C20 H20B 109.5 . . ?
C18 C20 H20C 109.5 . . ?
H20A C20 H20C 109.5 . . ?
H20B C20 H20C 109.5 . . ?
C18 C21 H21A 109.5 . . ?
C18 C21 H21B 109.5 . . ?
H21A C21 H21B 109.5 . . ?
C18 C21 H21C 109.5 . . ?
H21A C21 H21C 109.5 . . ?
H21B C21 H21C 109.5 . . ?
Si8 C22 H22A 109.5 . . ?
Si8 C22 H22B 109.5 . . ?
H22A C22 H22B 109.5 . . ?
Si8 C22 H22C 109.5 . . ?
H22A C22 H22C 109.5 . . ?
H22B C22 H22C 109.5 . . ?
Si8 C23 H23A 109.5 . . ?
Si8 C23 H23B 109.5 . . ?
H23A C23 H23B 109.5 . . ?
Si8 C23 H23C 109.5 . . ?
H23A C23 H23C 109.5 . . ?
H23B C23 H23C 109.5 . . ?
Si8 C24 H24A 109.5 . . ?
Si8 C24 H24B 109.5 . . ?
H24A C24 H24B 109.5 . . ?
Si8 C24 H24C 109.5 . . ?
H24A C24 H24C 109.5 . . ?
H24B C24 H24C 109.5 . . ?
O1 C25 C26 102.60(13) . . ?
O1 C25 H25A 111.2 . . ?
C26 C25 H25A 111.2 . . ?
O1 C25 H25B 111.2 . . ?
C26 C25 H25B 111.2 . . ?
H25A C25 H25B 109.2 . . ?
C27 C26 C25 103.58(13) . . ?
C27 C26 H26A 111.0 . . ?
C25 C26 H26A 111.0 . . ?
C27 C26 H26B 111.0 . . ?
C25 C26 H26B 111.0 . . ?
H26A C26 H26B 109.0 . . ?
C26 C27 C28 102.16(13) . . ?
C26 C27 H27A 111.3 . . ?
C28 C27 H27A 111.3 . . ?
C26 C27 H27B 111.3 . . ?
C28 C27 H27B 111.3 . . ?
H27A C27 H27B 109.2 . . ?
O1 C28 C27 105.87(13) . . ?
O1 C28 H28A 110.6 . . ?
C27 C28 H28A 110.6 . . ?
O1 C28 H28B 110.6 . . ?
C27 C28 H28B 110.6 . . ?
H28A C28 H28B 108.7 . . ?

loop_
_geom_bond_atom_site_label_1
_geom_bond_atom_site_label_2
_geom_bond_distance
_geom_bond_site_symmetry_2
_geom_bond_publ_flag
Fe1 O1 2.0450(8) . ?
Fe1 Si5 2.4751(3) . ?
Fe1 Si1 2.4891(3) . ?
Si1 Si2 2.3533(4) . ?
Si1 Si4 2.3556(4) . ?
Si1 Si3 2.3618(4) . ?
Si2 C1 1.8703(15) . ?
Si2 C3 1.8710(14) . ?
Si2 C2 1.8747(13) . ?
Si3 C5 1.8774(13) . ?
Si3 C4 1.8823(13) . ?
Si3 C6 1.9094(13) . ?
Si4 C11 1.8703(14) . ?
Si4 C10 1.8717(13) . ?
Si4 C12 1.8775(14) . ?
Si5 Si8 2.3382(5) . ?
Si5 Si6 2.3412(5) . ?
Si5 Si7 2.3466(4) . ?
Si6 C15 1.8693(16) . ?
Si6 C13 1.8696(18) . ?
Si6 C14 1.8771(16) . ?
Si7 C16 1.8766(14) . ?
Si7 C17 1.8815(15) . ?
Si7 C18 1.9057(14) . ?
Si8 C23 1.8631(16) . ?
Si8 C24 1.8671(17) . ?
Si8 C22 1.8694(17) . ?
O1 C25 1.4471(16) . ?
O1 C28 1.4482(16) . ?
C1 H1A 0.9600 . ?
C1 H1B 0.9600 . ?
C1 H1C 0.9600 . ?
C2 H2A 0.9600 . ?
C2 H2B 0.9600 . ?
C2 H2C 0.9600 . ?
C3 H3A 0.9600 . ?
C3 H3B 0.9600 . ?
C3 H3C 0.9600 . ?
C4 H4A 0.9600 . ?
C4 H4B 0.9600 . ?
C4 H4C 0.9600 . ?
C5 H5A 0.9600 . ?
C5 H5B 0.9600 . ?
C5 H5C 0.9600 . ?
C6 C8 1.517(2) . ?
C6 C9 1.524(2) . ?
C6 C7 1.5345(19) . ?
C7 H7A 0.9600 . ?
C7 H7B 0.9600 . ?
C7 H7C 0.9600 . ?
C8 H8A 0.9600 . ?
C8 H8B 0.9600 . ?
C8 H8C 0.9600 . ?
C9 H9A 0.9600 . ?
C9 H9B 0.9600 . ?
C9 H9C 0.9600 . ?
C10 H10A 0.9600 . ?
C10 H10B 0.9600 . ?
C10 H10C 0.9600 . ?
C11 H11A 0.9600 . ?
C11 H11B 0.9600 . ?
C11 H11C 0.9600 . ?
C12 H12A 0.9600 . ?
C12 H12B 0.9600 . ?
C12 H12C 0.9600 . ?
C13 H13A 0.9600 . ?
C13 H13B 0.9600 . ?
C13 H13C 0.9600 . ?
C14 H14A 0.9600 . ?
C14 H14B 0.9600 . ?
C14 H14C 0.9600 . ?
C15 H15A 0.9600 . ?
C15 H15B 0.9600 . ?
C15 H15C 0.9600 . ?
C16 H16A 0.9600 . ?
C16 H16B 0.9600 . ?
C16 H16C 0.9600 . ?
C17 H17A 0.9600 . ?
C17 H17B 0.9600 . ?
C17 H17C 0.9600 . ?
C18 C21 1.519(2) . ?
C18 C19 1.5275(19) . ?
C18 C20 1.529(2) . ?
C19 H19A 0.9600 . ?
C19 H19B 0.9600 . ?
C19 H19C 0.9600 . ?
C20 H20A 0.9600 . ?
C20 H20B 0.9600 . ?
C20 H20C 0.9600 . ?
C21 H21A 0.9600 . ?
C21 H21B 0.9600 . ?
C21 H21C 0.9600 . ?
C22 H22A 0.9600 . ?
C22 H22B 0.9600 . ?
C22 H22C 0.9600 . ?
C23 H23A 0.9600 . ?
C23 H23B 0.9600 . ?
C23 H23C 0.9600 . ?
C24 H24A 0.9600 . ?
C24 H24B 0.9600 . ?
C24 H24C 0.9600 . ?
C25 C26 1.545(2) . ?
C25 H25A 0.9700 . ?
C25 H25B 0.9700 . ?
C26 C27 1.465(3) . ?
C26 H26A 0.9700 . ?
C26 H26B 0.9700 . ?
C27 C28 1.482(2) . ?
C27 H27A 0.9700 . ?
C27 H27B 0.9700 . ?
C28 H28A 0.9700 . ?
C28 H28B 0.9700 . ?

loop_
_geom_torsion_atom_site_label_1
_geom_torsion_atom_site_label_2
_geom_torsion_atom_site_label_3
_geom_torsion_atom_site_label_4
_geom_torsion
_geom_torsion_site_symmetry_1
_geom_torsion_site_symmetry_2
_geom_torsion_site_symmetry_3
_geom_torsion_site_symmetry_4
_geom_torsion_publ_flag
C28 O1 C25 C26 10.80(17) . . . . ?
Fe1 O1 C25 C26 -167.01(10) . . . . ?
O1 C25 C26 C27 -31.79(19) . . . . ?
C25 C26 C27 C28 40.03(19) . . . . ?
C25 O1 C28 C27 13.88(16) . . . . ?
Fe1 O1 C28 C27 -168.12(10) . . . . ?
C26 C27 C28 O1 -33.82(18) . . . . ?
